data_4305980
loop_
_publ_author_name
'Andrew J. Gaunt'
'Sean D. Reilly'
'Alejandro E. Enriquez'
'Trevor W. Hayton'
'James M. Boncella'
'Brian L. Scott'
'Mary P. Neu'

_publ_section_title
;
Low-Valent Molecular Plutonium Halide Complexes
;
_journal_name_full 'Inorganic Chemistry'
_journal_page_first 8412
_journal_page_last 8419
_journal_paper_doi 10.1021/ic8009139
_journal_volume 47
_journal_year 2008
_chemical_formula_sum 'C16 H32 Br3 O4 Pu'
_chemical_formula_weight 770.15
_chemical_name_systematic
; 
 ? 
;
_space_group_IT_number 2
_symmetry_cell_setting triclinic
_symmetry_space_group_name_Hall '-P 1'
_symmetry_space_group_name_H-M 'P -1'
_atom_sites_solution_hydrogens geom
_atom_sites_solution_primary direct
_atom_sites_solution_secondary difmap
_audit_creation_method SHELXL-97
_cell_angle_alpha 78.526(2)
_cell_angle_beta 86.813(2)
_cell_angle_gamma 74.934(2)
_cell_formula_units_Z 2
_cell_length_a 8.1698(12)
_cell_length_b 9.3859(14)
_cell_length_c 15.414(2)
_cell_measurement_temperature 141(2)
_cell_volume 1118.5(3)
_computing_cell_refinement 'SAINT+, v. 7.06 (Bruker AXS, 2001)'
_computing_data_collection 'APEX II, v. 1.08 (Bruker AXS, 2003)'
_computing_data_reduction 'SAINT+, v. 7.06 (Bruker AXS, 2001)'
_computing_molecular_graphics 'SHELXTL, v. 6.10, (Bruker AXS, 2000)'
_computing_publication_material 'SHELXTL, v. 6.10, (Bruker AXS, 2000)'
_computing_structure_refinement 'SHELXL-97 (Sheldrick, 1997)'
_computing_structure_solution 'SHELXS-97 (Sheldrick, 1990)'
_diffrn_ambient_temperature 141(2)
_diffrn_measured_fraction_theta_full 0.998
_diffrn_measured_fraction_theta_max 0.909
_diffrn_measurement_device_type 'Bruker D8 with APEXII CCD'
_diffrn_measurement_method '\w scans'
_diffrn_radiation_monochromator graphite
_diffrn_radiation_source 'fine-focus sealed tube'
_diffrn_radiation_type MoK\a
_diffrn_radiation_wavelength 0.71073
_diffrn_reflns_av_R_equivalents 0.0334
_diffrn_reflns_av_sigmaI/netI 0.0435
_diffrn_reflns_limit_h_max 10
_diffrn_reflns_limit_h_min -10
_diffrn_reflns_limit_k_max 12
_diffrn_reflns_limit_k_min -12
_diffrn_reflns_limit_l_max 20
_diffrn_reflns_limit_l_min -20
_diffrn_reflns_number 13251
_diffrn_reflns_theta_full 25.00
_diffrn_reflns_theta_max 28.71
_diffrn_reflns_theta_min 1.35
_diffrn_standards_decay_% 0
_diffrn_standards_interval_count 0
_diffrn_standards_interval_time 0
_diffrn_standards_number 0
_exptl_absorpt_coefficient_mu 8.321
_exptl_absorpt_correction_T_max 0.8512
_exptl_absorpt_correction_T_min 0.3158
_exptl_absorpt_correction_type multi-scan
_exptl_absorpt_process_details 'SADABS 2.03 (Sheldrick, 2001)'
_exptl_crystal_colour blue
_exptl_crystal_density_diffrn 2.287
_exptl_crystal_density_method 'not measured'
_exptl_crystal_description needle
_exptl_crystal_F_000 718
_exptl_crystal_size_max 0.18
_exptl_crystal_size_mid 0.04
_exptl_crystal_size_min 0.02
_refine_diff_density_max 1.983
_refine_diff_density_min -1.425
_refine_diff_density_rms 0.178
_refine_ls_extinction_method none
_refine_ls_goodness_of_fit_ref 0.983
_refine_ls_hydrogen_treatment constr
_refine_ls_matrix_type full
_refine_ls_number_parameters 217
_refine_ls_number_reflns 5268
_refine_ls_number_restraints 0
_refine_ls_restrained_S_all 0.983
_refine_ls_R_factor_all 0.0361
_refine_ls_R_factor_gt 0.0286
_refine_ls_shift/su_max 0.001
_refine_ls_shift/su_mean 0.000
_refine_ls_structure_factor_coef Fsqd
_refine_ls_weighting_details 'calc w=1/[\s^2^(Fo^2^)+(0.0351P)^2^+0.0000P] where P=(Fo^2^+2Fc^2^)/3'
_refine_ls_weighting_scheme calc
_refine_ls_wR_factor_gt 0.0633
_refine_ls_wR_factor_ref 0.0659
_reflns_number_gt 4578
_reflns_number_total 5268
_reflns_threshold_expression >2sigma(I)
_cod_data_source_file ic8009139_si_001_1.cif
_cod_data_source_block apx297
_cod_database_code 4305980

loop_
_symmetry_equiv_pos_as_xyz
'x, y, z'
'-x, -y, -z'

loop_
_atom_site_label
_atom_site_type_symbol
_atom_site_fract_x
_atom_site_fract_y
_atom_site_fract_z
_atom_site_U_iso_or_equiv
_atom_site_adp_type
_atom_site_occupancy
_atom_site_symmetry_multiplicity
_atom_site_calc_flag
_atom_site_refinement_flags
_atom_site_disorder_assembly
_atom_site_disorder_group
Pu1 Pu 0.96178(2) 0.666320(18) 0.232986(11) 0.01539(6) Uani 1 1 d . . .
Br1 Br 1.21408(7) 0.60772(6) 0.36720(3) 0.03177(13) Uani 1 1 d . . .
Br2 Br 0.73796(6) 0.64096(6) 0.10466(3) 0.02584(11) Uani 1 1 d . . .
Br3 Br 0.89699(7) 0.98229(6) 0.23436(4) 0.03296(13) Uani 1 1 d . . .
O1 O 0.7046(4) 0.7200(4) 0.3264(2) 0.0244(7) Uani 1 1 d . . .
O2 O 0.8998(4) 0.4267(4) 0.3210(2) 0.0229(7) Uani 1 1 d . . .
O3 O 1.1659(4) 0.4478(4) 0.1835(2) 0.0224(7) Uani 1 1 d . . .
O4 O 1.1334(4) 0.7555(4) 0.1058(2) 0.0226(7) Uani 1 1 d . . .
C1 C 0.7177(8) 0.6850(7) 0.4215(3) 0.0449(16) Uani 1 1 d . . .
H1A H 0.8356 0.6518 0.4395 0.054 Uiso 1 1 calc R . .
H1B H 0.6619 0.6063 0.4460 0.054 Uiso 1 1 calc R . .
C2 C 0.6331(8) 0.8258(7) 0.4518(4) 0.0465(16) Uani 1 1 d . . .
H2A H 0.7086 0.8914 0.4477 0.056 Uiso 1 1 calc R . .
H2B H 0.5930 0.8058 0.5123 0.056 Uiso 1 1 calc R . .
C3 C 0.4863(7) 0.8938(6) 0.3878(4) 0.0370(13) Uani 1 1 d . . .
H3A H 0.3852 0.8641 0.4116 0.044 Uiso 1 1 calc R . .
H3B H 0.4619 1.0027 0.3758 0.044 Uiso 1 1 calc R . .
C4 C 0.5453(6) 0.8322(6) 0.3044(3) 0.0276(11) Uani 1 1 d . . .
H4A H 0.4622 0.7870 0.2860 0.033 Uiso 1 1 calc R . .
H4B H 0.5616 0.9119 0.2567 0.033 Uiso 1 1 calc R . .
C5 C 0.7438(6) 0.3791(6) 0.3143(3) 0.0271(11) Uani 1 1 d . . .
H5A H 0.7497 0.3303 0.2640 0.033 Uiso 1 1 calc R . .
H5B H 0.6458 0.4648 0.3076 0.033 Uiso 1 1 calc R . .
C6 C 0.7324(8) 0.2721(7) 0.3983(4) 0.0408(15) Uani 1 1 d . . .
H6A H 0.6728 0.1991 0.3897 0.049 Uiso 1 1 calc R . .
H6B H 0.6751 0.3247 0.4441 0.049 Uiso 1 1 calc R . .
C7 C 0.9175(8) 0.1969(7) 0.4221(4) 0.0430(15) Uani 1 1 d . . .
H7A H 0.9313 0.1625 0.4855 0.052 Uiso 1 1 calc R . .
H7B H 0.9611 0.1121 0.3928 0.052 Uiso 1 1 calc R . .
C8 C 1.0049(8) 0.3194(7) 0.3890(4) 0.0429(15) Uani 1 1 d . . .
H8A H 1.0199 0.3677 0.4371 0.051 Uiso 1 1 calc R . .
H8B H 1.1155 0.2782 0.3651 0.051 Uiso 1 1 calc R . .
C9 C 1.1336(7) 0.3181(5) 0.1570(4) 0.0297(12) Uani 1 1 d . . .
H9A H 1.1180 0.3366 0.0934 0.036 Uiso 1 1 calc R . .
H9B H 1.0325 0.2952 0.1860 0.036 Uiso 1 1 calc R . .
C10 C 1.2882(7) 0.1891(6) 0.1848(4) 0.0352(13) Uani 1 1 d . . .
H10A H 1.3389 0.1461 0.1344 0.042 Uiso 1 1 calc R . .
H10B H 1.2580 0.1108 0.2290 0.042 Uiso 1 1 calc R . .
C11 C 1.4105(6) 0.2595(6) 0.2234(4) 0.0285(11) Uani 1 1 d . . .
H11A H 1.4015 0.2454 0.2874 0.034 Uiso 1 1 calc R . .
H11B H 1.5270 0.2182 0.2069 0.034 Uiso 1 1 calc R . .
C12 C 1.3487(6) 0.4221(6) 0.1809(4) 0.0277(11) Uani 1 1 d . . .
H12A H 1.3851 0.4861 0.2140 0.033 Uiso 1 1 calc R . .
H12B H 1.3895 0.4405 0.1204 0.033 Uiso 1 1 calc R . .
C13 C 1.1300(6) 0.7226(6) 0.0170(3) 0.0260(11) Uani 1 1 d . . .
H13A H 1.0317 0.7882 -0.0155 0.031 Uiso 1 1 calc R . .
H13B H 1.1269 0.6190 0.0204 0.031 Uiso 1 1 calc R . .
C14 C 1.2909(7) 0.7503(6) -0.0266(4) 0.0348(13) Uani 1 1 d . . .
H14A H 1.2797 0.7763 -0.0905 0.042 Uiso 1 1 calc R . .
H14B H 1.3859 0.6632 -0.0111 0.042 Uiso 1 1 calc R . .
C15 C 1.3110(7) 0.8812(6) 0.0114(4) 0.0364(13) Uani 1 1 d . . .
H15A H 1.4279 0.8873 0.0080 0.044 Uiso 1 1 calc R . .
H15B H 1.2397 0.9754 -0.0194 0.044 Uiso 1 1 calc R . .
C16 C 1.2548(7) 0.8445(7) 0.1059(4) 0.0373(14) Uani 1 1 d . . .
H16A H 1.3508 0.7878 0.1433 0.045 Uiso 1 1 calc R . .
H16B H 1.2023 0.9359 0.1278 0.045 Uiso 1 1 calc R . .

loop_
_atom_site_aniso_label
_atom_site_aniso_U_11
_atom_site_aniso_U_22
_atom_site_aniso_U_33
_atom_site_aniso_U_23
_atom_site_aniso_U_13
_atom_site_aniso_U_12
Pu1 0.02031(9) 0.01190(9) 0.01413(9) -0.00213(6) -0.00118(6) -0.00440(6)
Br1 0.0390(3) 0.0359(3) 0.0244(3) 0.0006(2) -0.0114(2) -0.0189(2)
Br2 0.0233(2) 0.0325(3) 0.0227(3) -0.0061(2) -0.00438(19) -0.0074(2)
Br3 0.0415(3) 0.0153(2) 0.0426(3) -0.0084(2) 0.0117(2) -0.0085(2)
O1 0.0321(19) 0.0219(18) 0.0162(17) -0.0027(14) 0.0036(14) -0.0030(14)
O2 0.0245(17) 0.0207(17) 0.0232(18) 0.0020(14) -0.0036(14) -0.0092(14)
O3 0.0198(16) 0.0205(17) 0.0290(19) -0.0094(14) -0.0008(14) -0.0053(13)
O4 0.0276(18) 0.0243(18) 0.0209(17) -0.0063(14) 0.0033(14) -0.0146(14)
C1 0.050(4) 0.051(4) 0.018(3) -0.004(3) -0.003(3) 0.012(3)
C2 0.058(4) 0.051(4) 0.032(3) -0.018(3) 0.002(3) -0.007(3)
C3 0.044(3) 0.028(3) 0.033(3) -0.008(2) 0.008(3) 0.000(2)
C4 0.027(3) 0.028(3) 0.026(3) -0.002(2) 0.000(2) -0.007(2)
C5 0.028(3) 0.025(3) 0.033(3) -0.006(2) -0.002(2) -0.015(2)
C6 0.056(4) 0.045(4) 0.030(3) -0.003(3) 0.006(3) -0.032(3)
C7 0.068(4) 0.032(3) 0.031(3) 0.009(3) -0.010(3) -0.026(3)
C8 0.044(3) 0.033(3) 0.044(4) 0.015(3) -0.015(3) -0.010(3)
C9 0.033(3) 0.022(3) 0.037(3) -0.014(2) -0.007(2) -0.005(2)
C10 0.031(3) 0.021(3) 0.055(4) -0.014(3) 0.002(3) -0.005(2)
C11 0.022(2) 0.025(3) 0.036(3) -0.004(2) -0.003(2) -0.002(2)
C12 0.019(2) 0.024(3) 0.038(3) -0.004(2) 0.002(2) -0.004(2)
C13 0.031(3) 0.031(3) 0.015(2) -0.006(2) -0.002(2) -0.006(2)
C14 0.034(3) 0.036(3) 0.029(3) -0.001(2) 0.008(2) -0.004(2)
C15 0.032(3) 0.029(3) 0.044(3) 0.003(3) 0.011(3) -0.010(2)
C16 0.039(3) 0.037(3) 0.048(4) -0.018(3) 0.010(3) -0.026(3)

loop_
_atom_type_symbol
_atom_type_description
_atom_type_scat_dispersion_real
_atom_type_scat_dispersion_imag
_atom_type_scat_source
C C 0.0033 0.0016 'International Tables Vol C Tables 4.2.6.8 and 6.1.1.4'
H H 0.0000 0.0000 'International Tables Vol C Tables 4.2.6.8 and 6.1.1.4'
O O 0.0106 0.0060 'International Tables Vol C Tables 4.2.6.8 and 6.1.1.4'
Br Br -0.2901 2.4595 'International Tables Vol C Tables 4.2.6.8 and 6.1.1.4'
Pu Pu -9.4100 4.3056 'International Tables Vol C Tables 4.2.6.8 and 6.1.1.4'

loop_
_geom_angle_atom_site_label_1
_geom_angle_atom_site_label_2
_geom_angle_atom_site_label_3
_geom_angle
_geom_angle_site_symmetry_1
_geom_angle_site_symmetry_3
_geom_angle_publ_flag
O1 Pu1 O4 148.32(11) . . ?
O1 Pu1 O3 139.74(11) . . ?
O4 Pu1 O3 69.65(11) . . ?
O1 Pu1 O2 68.20(11) . . ?
O4 Pu1 O2 141.24(11) . . ?
O3 Pu1 O2 72.01(11) . . ?
O1 Pu1 Br2 85.27(8) . . ?
O4 Pu1 Br2 86.44(7) . . ?
O3 Pu1 Br2 85.53(7) . . ?
O2 Pu1 Br2 85.11(7) . . ?
O1 Pu1 Br1 98.76(8) . . ?
O4 Pu1 Br1 97.11(8) . . ?
O3 Pu1 Br1 82.06(7) . . ?
O2 Pu1 Br1 83.01(7) . . ?
Br2 Pu1 Br1 164.960(17) . . ?
O1 Pu1 Br3 75.76(8) . . ?
O4 Pu1 Br3 77.30(8) . . ?
O3 Pu1 Br3 144.24(7) . . ?
O2 Pu1 Br3 141.26(8) . . ?
Br2 Pu1 Br3 106.049(17) . . ?
Br1 Pu1 Br3 88.991(17) . . ?
C1 O1 C4 107.2(4) . . ?
C1 O1 Pu1 120.4(3) . . ?
C4 O1 Pu1 128.3(3) . . ?
C8 O2 C5 108.4(4) . . ?
C8 O2 Pu1 126.4(3) . . ?
C5 O2 Pu1 125.1(3) . . ?
C9 O3 C12 105.0(4) . . ?
C9 O3 Pu1 129.5(3) . . ?
C12 O3 Pu1 125.4(3) . . ?
C16 O4 C13 108.6(4) . . ?
C16 O4 Pu1 127.0(3) . . ?
C13 O4 Pu1 124.4(3) . . ?
O1 C1 C2 105.7(5) . . ?
C1 C2 C3 102.7(5) . . ?
C4 C3 C2 104.9(4) . . ?
O1 C4 C3 106.3(4) . . ?
O2 C5 C6 105.7(4) . . ?
C5 C6 C7 103.2(4) . . ?
C8 C7 C6 103.4(5) . . ?
O2 C8 C7 107.5(5) . . ?
O3 C9 C10 106.1(4) . . ?
C9 C10 C11 104.9(4) . . ?
C12 C11 C10 101.7(4) . . ?
O3 C12 C11 103.4(4) . . ?
O4 C13 C14 104.9(4) . . ?
C13 C14 C15 102.1(4) . . ?
C16 C15 C14 102.9(4) . . ?
O4 C16 C15 106.0(4) . . ?

loop_
_geom_bond_atom_site_label_1
_geom_bond_atom_site_label_2
_geom_bond_distance
_geom_bond_site_symmetry_2
_geom_bond_publ_flag
Pu1 O1 2.479(3) . ?
Pu1 O4 2.483(3) . ?
Pu1 O3 2.504(3) . ?
Pu1 O2 2.541(3) . ?
Pu1 Br2 2.8511(6) . ?
Pu1 Br1 2.8746(6) . ?
Pu1 Br3 2.8781(7) . ?
O1 C1 1.440(6) . ?
O1 C4 1.454(6) . ?
O2 C8 1.443(6) . ?
O2 C5 1.471(5) . ?
O3 C9 1.448(5) . ?
O3 C12 1.450(5) . ?
O4 C16 1.454(6) . ?
O4 C13 1.464(5) . ?
C1 C2 1.475(8) . ?
C2 C3 1.517(8) . ?
C3 C4 1.517(7) . ?
C5 C6 1.487(7) . ?
C6 C7 1.524(8) . ?
C7 C8 1.498(7) . ?
C9 C10 1.518(7) . ?
C10 C11 1.535(7) . ?
C11 C12 1.500(7) . ?
C13 C14 1.503(7) . ?
C14 C15 1.510(8) . ?
C15 C16 1.504(7) . ?
